data_7023220
loop_
_publ_author_name
'Murahashi, Tetsuro'
'Takase, Kohei'
'Usui, Kentaro'
'Kimura, Seita'
'Fujimoto, Mayu'
'Uemura, Tomohito'
'Ogoshi, Sensuke'
'Yamamoto, Koji'

_publ_section_title
;
 Trinuclear palladium addition to unsaturated carbocycles.
;
_journal_issue 29
_journal_name_full 'Dalton transactions (Cambridge, England : 2003)'
_journal_page_first 10626
_journal_page_last 10632
_journal_paper_doi 10.1039/c3dt51018b
_journal_volume 42
_journal_year 2013
_chemical_formula_moiety 'C32 H27 B2 F8 N5 O2 Pd2'
_chemical_formula_sum 'C32 H27 B2 F8 N5 O2 Pd2'
_chemical_formula_weight 900.00
_space_group_IT_number 2
_symmetry_cell_setting triclinic
_symmetry_Int_Tables_number 2
_symmetry_space_group_name_Hall '-P 1'
_symmetry_space_group_name_H-M 'P -1'
_atom_sites_solution_hydrogens geom
_atom_sites_solution_primary direct
_atom_sites_solution_secondary difmap
_cell_angle_alpha 113.360(4)
_cell_angle_beta 104.512(4)
_cell_angle_gamma 102.553(4)
_cell_formula_units_Z 2
_cell_length_a 11.0157(13)
_cell_length_b 12.3275(15)
_cell_length_c 13.8358(17)
_cell_measurement_reflns_used 7826
_cell_measurement_temperature 123
_cell_measurement_theta_max 27.44
_cell_measurement_theta_min 3.06
_cell_volume 1560.2(3)
_computing_cell_refinement 'RAPID AUTO'
_computing_data_collection 'RAPID AUTO (Rigaku, ????)'
_computing_data_reduction 'RAPID AUTO'
_computing_molecular_graphics 'CrystalStructure 4.0'
_computing_publication_material 'CrystalStructure 4.0 (Rigaku, 2010)'
_computing_structure_refinement 'SHELXL97 (Sheldrick, 2008)'
_computing_structure_solution 'DIRDIF99-PATTY (Gould, et al., 1999)'
_diffrn_ambient_temperature 123
_diffrn_detector_area_resol_mean 10.000
_diffrn_measured_fraction_theta_full 0.991
_diffrn_measured_fraction_theta_max 0.991
_diffrn_measurement_device_type 'Rigaku R-AXIS RAPID'
_diffrn_measurement_method \w
_diffrn_radiation_type 'Mo K\a'
_diffrn_radiation_wavelength 0.71075
_diffrn_reflns_av_R_equivalents 0.0576
_diffrn_reflns_limit_h_max 13
_diffrn_reflns_limit_h_min -13
_diffrn_reflns_limit_k_max 14
_diffrn_reflns_limit_k_min -14
_diffrn_reflns_limit_l_max 16
_diffrn_reflns_limit_l_min -16
_diffrn_reflns_number 12301
_diffrn_reflns_theta_full 25.00
_diffrn_reflns_theta_max 25.00
_diffrn_standards_number 0
_exptl_absorpt_coefficient_mu 1.243
_exptl_absorpt_correction_T_max 0.830
_exptl_absorpt_correction_T_min 0.625
_exptl_absorpt_correction_type multi-scan
_exptl_absorpt_process_details 'ABSCOR (Rigaku, 1995)'
_exptl_crystal_colour orange
_exptl_crystal_density_diffrn 1.916
_exptl_crystal_density_method 'not measured'
_exptl_crystal_description block
_exptl_crystal_F_000 888.00
_exptl_crystal_size_max 0.200
_exptl_crystal_size_mid 0.200
_exptl_crystal_size_min 0.150
_refine_diff_density_max 1.610
_refine_diff_density_min -1.900
_refine_ls_extinction_method none
_refine_ls_goodness_of_fit_ref 1.172
_refine_ls_hydrogen_treatment constr
_refine_ls_number_parameters 461
_refine_ls_number_reflns 5460
_refine_ls_number_restraints 0
_refine_ls_R_factor_gt 0.0750
_refine_ls_shift/su_max 0.000
_refine_ls_structure_factor_coef Fsqd
_refine_ls_weighting_details 'w = 1/[\s^2^(Fo^2^)+(0.0001P)^2^+36.4146P] where P=(Fo^2^+2Fc^2^)/3'
_refine_ls_weighting_scheme calc
_refine_ls_wR_factor_ref 0.2036
_reflns_number_gt 4142
_reflns_number_total 5461
_reflns_threshold_expression F^2^>2.0\s(F^2^)
_cod_data_source_file c3dt51018b.txt
_cod_data_source_block usui14
_cod_original_cell_volume 1560.2(4)
_cod_database_code 7023220

loop_
_symmetry_equiv_pos_site_id
_symmetry_equiv_pos_as_xyz
1 +X,+Y,+Z
2 -X,-Y,-Z

loop_
_atom_site_label
_atom_site_type_symbol
_atom_site_fract_x
_atom_site_fract_y
_atom_site_fract_z
_atom_site_U_iso_or_equiv
_atom_site_adp_type
_atom_site_occupancy
_atom_site_symmetry_multiplicity
_atom_site_calc_flag
_atom_site_refinement_flags
Pd1 Pd 0.09509(9) 0.19773(8) 0.46514(7) 0.0308(3) Uani 1.0 2 d .
Pd2 Pd 0.11429(10) 0.21694(8) 0.26669(7) 0.0323(3) Uani 1.0 2 d .
F1 F 0.6231(11) 0.4312(10) 0.9077(8) 0.073(3) Uani 1.0 2 d .
F2 F 0.7631(7) 0.4206(7) 0.8105(7) 0.048(2) Uani 1.0 2 d .
F3 F 0.5618(9) 0.2621(8) 0.7364(9) 0.071(3) Uani 1.0 2 d .
F4 F 0.5722(8) 0.4541(9) 0.7509(7) 0.053(2) Uani 1.0 2 d .
F5 F 0.642(3) 0.263(3) 0.4144(13) 0.260(15) Uani 1.0 2 d .
F6 F 0.7371(13) 0.3019(12) 0.3121(17) 0.150(8) Uani 1.0 2 d .
F7 F 0.5694(11) 0.1290(10) 0.2391(15) 0.128(6) Uani 1.0 2 d .
F8 F 0.5381(9) 0.3153(8) 0.2991(8) 0.064(3) Uani 1.0 2 d .
O1 O 0.5966(11) 0.2233(9) 1.0085(8) 0.051(3) Uani 1.0 2 d .
O2 O 0.7837(10) 0.3849(9) 1.1243(9) 0.049(3) Uani 1.0 2 d .
N1 N 0.1726(10) 0.0546(10) 0.4644(8) 0.033(3) Uani 1.0 2 d .
N2 N -0.0766(9) 0.0324(9) 0.3539(8) 0.023(2) Uani 1.0 2 d .
N3 N 0.1675(10) 0.0539(9) 0.2125(8) 0.030(3) Uani 1.0 2 d .
N4 N -0.0698(10) 0.0797(9) 0.1376(8) 0.028(3) Uani 1.0 2 d .
N5 N 0.6581(11) 0.3349(10) 1.0793(9) 0.035(3) Uani 1.0 2 d .
C1 C 0.3445(17) 0.3770(16) 0.4962(16) 0.070(5) Uani 1.0 2 d .
C2 C 0.2648(15) 0.3685(13) 0.5612(14) 0.055(4) Uani 1.0 2 d .
C3 C 0.1520(18) 0.3940(13) 0.5621(11) 0.053(5) Uani 1.0 2 d .
C4 C 0.0478(15) 0.3590(12) 0.4638(13) 0.048(4) Uani 1.0 2 d .
C5 C 0.0551(16) 0.3725(11) 0.3631(12) 0.046(4) Uani 1.0 2 d .
C6 C 0.1794(18) 0.4147(13) 0.3511(12) 0.052(4) Uani 1.0 2 d .
C7 C 0.2857(15) 0.3777(13) 0.3861(13) 0.060(6) Uani 1.0 2 d .
C8 C 0.2964(13) 0.0690(15) 0.5229(11) 0.043(4) Uani 1.0 2 d .
C9 C 0.3358(16) -0.0346(18) 0.5062(13) 0.056(5) Uani 1.0 2 d .
C10 C 0.2500(14) -0.1563(16) 0.4260(11) 0.044(4) Uani 1.0 2 d .
C11 C 0.1206(13) -0.1723(13) 0.3624(10) 0.034(3) Uani 1.0 2 d .
C12 C 0.0206(15) -0.2931(13) 0.2750(12) 0.043(4) Uani 1.0 2 d .
C13 C -0.1037(14) -0.3028(12) 0.2200(11) 0.036(3) Uani 1.0 2 d .
C14 C -0.1435(12) -0.1959(10) 0.2456(9) 0.026(3) Uani 1.0 2 d .
C15 C -0.2717(13) -0.2012(13) 0.1938(10) 0.037(3) Uani 1.0 2 d .
C16 C -0.3020(12) -0.0918(12) 0.2227(10) 0.034(3) Uani 1.0 2 d .
C17 C -0.2007(12) 0.0237(11) 0.3012(10) 0.029(3) Uani 1.0 2 d .
C18 C -0.0477(11) -0.0761(11) 0.3277(9) 0.026(3) Uani 1.0 2 d .
C19 C 0.0846(13) -0.0641(12) 0.3866(10) 0.034(3) Uani 1.0 2 d .
C20 C 0.2875(13) 0.0419(13) 0.2522(10) 0.037(3) Uani 1.0 2 d .
C21 C 0.3007(13) -0.0739(13) 0.2138(11) 0.036(3) Uani 1.0 2 d .
C22 C 0.1965(13) -0.1803(13) 0.1304(10) 0.035(3) Uani 1.0 2 d .
C23 C 0.0718(12) -0.1722(11) 0.0832(10) 0.030(3) Uani 1.0 2 d .
C24 C -0.0448(12) -0.2792(11) -0.0072(9) 0.031(3) Uani 1.0 2 d .
C25 C -0.1592(12) -0.2632(11) -0.0489(10) 0.030(3) Uani 1.0 2 d .
C26 C -0.1732(12) -0.1422(11) -0.0038(9) 0.026(3) Uani 1.0 2 d .
C27 C -0.2938(12) -0.1213(12) -0.0430(10) 0.030(3) Uani 1.0 2 d .
C28 C -0.2981(13) -0.0022(13) 0.0070(10) 0.036(3) Uani 1.0 2 d .
C29 C -0.1867(13) 0.0942(12) 0.0961(10) 0.033(3) Uani 1.0 2 d .
C30 C -0.0634(12) -0.0371(11) 0.0865(9) 0.025(3) Uani 1.0 2 d .
C31 C 0.0608(11) -0.0531(10) 0.1280(9) 0.021(3) Uani 1.0 2 d .
C32 C 0.5750(12) 0.4137(11) 1.1134(10) 0.030(3) Uani 1.0 2 d .
B1 B 0.6250(13) 0.3913(15) 0.8007(15) 0.039(4) Uani 1.0 2 d .
B2 B 0.6254(14) 0.2549(14) 0.3196(15) 0.039(4) Uani 1.0 2 d .
H1A H 0.3770 0.3053 0.4793 0.0841 Uiso 1.0 2 calc R
H1B H 0.4245 0.4553 0.5457 0.0841 Uiso 1.0 2 calc R
H2 H 0.3183 0.3776 0.6358 0.0659 Uiso 1.0 2 calc R
H3 H 0.1383 0.4283 0.6356 0.0636 Uiso 1.0 2 calc R
H4 H -0.0378 0.3615 0.4752 0.0580 Uiso 1.0 2 calc R
H5 H -0.0233 0.3843 0.3191 0.0549 Uiso 1.0 2 calc R
H6 H 0.1850 0.4608 0.3060 0.0629 Uiso 1.0 2 calc R
H7 H 0.3545 0.3937 0.3532 0.0715 Uiso 1.0 2 calc R
H8 H 0.3588 0.1515 0.5770 0.0512 Uiso 1.0 2 calc R
H9 H 0.4238 -0.0215 0.5511 0.0675 Uiso 1.0 2 calc R
H10 H 0.2781 -0.2266 0.4144 0.0526 Uiso 1.0 2 calc R
H12 H 0.0432 -0.3670 0.2561 0.0518 Uiso 1.0 2 calc R
H13 H -0.1668 -0.3835 0.1623 0.0437 Uiso 1.0 2 calc R
H15 H -0.3393 -0.2805 0.1380 0.0440 Uiso 1.0 2 calc R
H16 H -0.3906 -0.0959 0.1894 0.0412 Uiso 1.0 2 calc R
H17 H -0.2202 0.0990 0.3179 0.0349 Uiso 1.0 2 calc R
H20 H 0.3632 0.1152 0.3075 0.0445 Uiso 1.0 2 calc R
H21 H 0.3842 -0.0801 0.2459 0.0436 Uiso 1.0 2 calc R
H22 H 0.2077 -0.2599 0.1040 0.0418 Uiso 1.0 2 calc R
H24 H -0.0400 -0.3614 -0.0371 0.0368 Uiso 1.0 2 calc R
H25 H -0.2331 -0.3341 -0.1102 0.0359 Uiso 1.0 2 calc R
H27 H -0.3708 -0.1895 -0.1034 0.0361 Uiso 1.0 2 calc R
H28 H -0.3772 0.0136 -0.0198 0.0431 Uiso 1.0 2 calc R
H29 H -0.1919 0.1759 0.1307 0.0398 Uiso 1.0 2 calc R
H32A H 0.5692 0.4217 1.1853 0.0359 Uiso 1.0 2 calc R
H32B H 0.4847 0.3732 1.0543 0.0359 Uiso 1.0 2 calc R
H32C H 0.6168 0.4979 1.1228 0.0359 Uiso 1.0 2 calc R

loop_
_atom_site_aniso_label
_atom_site_aniso_U_11
_atom_site_aniso_U_22
_atom_site_aniso_U_33
_atom_site_aniso_U_12
_atom_site_aniso_U_13
_atom_site_aniso_U_23
Pd1 0.0357(6) 0.0243(5) 0.0195(5) -0.0032(4) 0.0083(4) 0.0068(4)
Pd2 0.0429(6) 0.0198(5) 0.0202(5) -0.0026(4) 0.0106(4) 0.0047(4)
F1 0.092(8) 0.098(8) 0.052(6) 0.043(7) 0.041(6) 0.045(6)
F2 0.021(4) 0.035(5) 0.072(6) 0.002(4) 0.013(4) 0.017(4)
F3 0.036(5) 0.035(5) 0.096(8) -0.010(4) 0.001(5) 0.014(5)
F4 0.050(5) 0.072(6) 0.056(5) 0.034(5) 0.017(5) 0.042(5)
F5 0.52(5) 0.32(3) 0.090(11) 0.31(3) 0.129(19) 0.149(16)
F6 0.073(9) 0.080(9) 0.29(3) 0.037(7) 0.101(12) 0.060(12)
F7 0.051(7) 0.036(6) 0.236(17) 0.019(5) 0.029(9) 0.022(8)
F8 0.059(6) 0.039(5) 0.071(6) 0.028(5) 0.002(5) 0.012(5)
O1 0.064(7) 0.030(6) 0.042(6) 0.013(5) 0.017(5) 0.006(5)
O2 0.044(6) 0.034(6) 0.058(6) 0.014(5) 0.010(5) 0.018(5)
N1 0.027(6) 0.042(6) 0.023(5) -0.003(5) 0.008(5) 0.017(5)
N2 0.024(5) 0.025(5) 0.021(5) 0.004(4) 0.013(4) 0.011(4)
N3 0.029(6) 0.031(6) 0.021(5) -0.000(5) 0.010(5) 0.010(5)
N4 0.041(6) 0.023(5) 0.020(5) 0.007(5) 0.013(5) 0.012(4)
N5 0.044(7) 0.028(6) 0.036(6) 0.015(5) 0.016(6) 0.018(5)
C1 0.051(11) 0.038(9) 0.086(14) -0.001(8) 0.018(10) 0.011(9)
C2 0.040(9) 0.030(8) 0.054(10) -0.016(7) -0.009(8) 0.014(7)
C3 0.080(12) 0.028(8) 0.021(7) -0.003(8) 0.014(8) -0.001(6)
C4 0.051(9) 0.024(7) 0.058(10) 0.003(6) 0.032(8) 0.007(7)
C5 0.061(10) 0.012(6) 0.044(8) 0.009(6) 0.011(7) 0.002(6)
C6 0.088(13) 0.029(8) 0.041(8) 0.016(8) 0.035(9) 0.012(7)
C7 0.038(9) 0.036(8) 0.048(9) -0.024(7) 0.029(8) -0.021(7)
C8 0.021(7) 0.063(10) 0.036(7) 0.001(7) 0.003(6) 0.028(7)
C9 0.041(9) 0.101(14) 0.043(9) 0.023(9) 0.021(8) 0.047(10)
C10 0.042(8) 0.077(11) 0.037(8) 0.031(8) 0.024(7) 0.039(8)
C11 0.047(8) 0.047(8) 0.033(7) 0.022(7) 0.028(7) 0.030(7)
C12 0.059(10) 0.042(8) 0.048(8) 0.023(7) 0.032(8) 0.030(7)
C13 0.052(9) 0.030(7) 0.041(7) 0.011(6) 0.030(7) 0.023(6)
C14 0.036(7) 0.024(6) 0.019(6) 0.003(5) 0.009(5) 0.015(5)
C15 0.040(8) 0.039(8) 0.028(7) 0.001(6) 0.019(6) 0.016(6)
C16 0.026(7) 0.046(8) 0.036(7) 0.008(6) 0.013(6) 0.025(7)
C17 0.035(7) 0.032(7) 0.033(7) 0.010(6) 0.023(6) 0.022(6)
C18 0.028(6) 0.027(6) 0.019(6) 0.000(5) 0.009(5) 0.012(5)
C19 0.041(8) 0.045(8) 0.026(6) 0.014(6) 0.017(6) 0.026(6)
C20 0.034(8) 0.040(8) 0.016(6) -0.004(6) 0.006(6) 0.005(6)
C21 0.027(7) 0.060(9) 0.035(7) 0.018(7) 0.015(6) 0.031(7)
C22 0.036(8) 0.048(8) 0.033(7) 0.024(7) 0.018(6) 0.023(6)
C23 0.028(7) 0.033(7) 0.025(6) 0.005(6) 0.011(5) 0.013(6)
C24 0.039(8) 0.028(7) 0.020(6) 0.005(6) 0.008(6) 0.013(5)
C25 0.033(7) 0.020(6) 0.020(6) 0.002(5) 0.005(5) 0.002(5)
C26 0.028(7) 0.027(6) 0.022(6) 0.004(5) 0.008(5) 0.012(5)
C27 0.035(7) 0.040(7) 0.027(6) 0.010(6) 0.021(6) 0.022(6)
C28 0.040(8) 0.049(8) 0.031(7) 0.016(7) 0.017(6) 0.028(7)
C29 0.050(8) 0.035(7) 0.031(7) 0.019(6) 0.023(6) 0.024(6)
C30 0.033(7) 0.024(6) 0.020(6) 0.006(5) 0.012(5) 0.011(5)
C31 0.020(6) 0.021(6) 0.014(5) -0.002(5) 0.003(5) 0.007(5)
C32 0.034(7) 0.024(6) 0.031(7) 0.011(5) 0.020(6) 0.009(5)
B1 0.010(7) 0.046(9) 0.063(10) 0.015(7) 0.011(7) 0.027(8)
B2 0.021(7) 0.033(8) 0.058(10) 0.009(6) 0.009(7) 0.022(8)

loop_
_atom_type_symbol
_atom_type_description
_atom_type_scat_dispersion_real
_atom_type_scat_dispersion_imag
_atom_type_scat_source
C C 0.0033 0.0016
;
International Tables for Crystallography
(1992, Vol. C, Tables 4.2.6.8 and 6.1.1.4)
;
H H 0.0000 0.0000
;
International Tables for Crystallography
(1992, Vol. C, Table 6.1.1.4)
;
N N 0.0061 0.0033
;
International Tables for Crystallography
(1992, Vol. C, Tables 4.2.6.8 and 6.1.1.4)
;
B B 0.0013 0.0007
;
International Tables for Crystallography
(1992, Vol. C, Tables 4.2.6.8 and 6.1.1.4)
;
F F 0.0171 0.0103
;
International Tables for Crystallography
(1992, Vol. C, Tables 4.2.6.8 and 6.1.1.4)
;
Pd Pd -0.9988 1.0072
;
International Tables for Crystallography
(1992, Vol. C, Tables 4.2.6.8 and 6.1.1.4)
;
O O 0.0106 0.0060
;
International Tables for Crystallography
(1992, Vol. C, Tables 4.2.6.8 and 6.1.1.4)
;

loop_
_geom_angle_atom_site_label_1
_geom_angle_atom_site_label_2
_geom_angle_atom_site_label_3
_geom_angle
_geom_angle_publ_flag
Pd2 Pd1 N1 104.2(4) yes
Pd2 Pd1 N2 87.8(3) yes
Pd2 Pd1 C2 85.9(6) yes
Pd2 Pd1 C3 92.4(5) yes
Pd2 Pd1 C4 69.9(5) yes
N1 Pd1 N2 78.5(4) yes
N1 Pd1 C2 104.8(6) yes
N1 Pd1 C3 137.9(6) yes
N1 Pd1 C4 170.1(6) yes
N2 Pd1 C2 173.5(7) yes
N2 Pd1 C3 141.5(6) yes
N2 Pd1 C4 108.6(5) yes
C2 Pd1 C3 37.3(8) yes
C2 Pd1 C4 67.5(6) yes
C3 Pd1 C4 37.6(6) yes
Pd1 Pd2 N3 90.9(4) yes
Pd1 Pd2 N4 102.0(4) yes
Pd1 Pd2 C5 72.1(5) yes
Pd1 Pd2 C6 93.3(5) yes
Pd1 Pd2 C7 84.0(6) yes
N3 Pd2 N4 79.2(4) yes
N3 Pd2 C5 163.0(6) yes
N3 Pd2 C6 147.4(6) yes
N3 Pd2 C7 110.0(6) yes
N4 Pd2 C5 103.2(5) yes
N4 Pd2 C6 131.0(6) yes
N4 Pd2 C7 169.1(7) yes
C5 Pd2 C6 38.9(7) yes
C5 Pd2 C7 69.8(6) yes
C6 Pd2 C7 38.7(7) yes
Pd1 N1 C8 127.8(9) yes
Pd1 N1 C19 113.2(9) yes
C8 N1 C19 118.8(14) yes
Pd1 N2 C17 128.2(9) yes
Pd1 N2 C18 112.6(7) yes
C17 N2 C18 118.9(8) yes
Pd2 N3 C20 129.1(7) yes
Pd2 N3 C31 112.6(9) yes
C20 N3 C31 118.3(11) yes
Pd2 N4 C29 129.4(8) yes
Pd2 N4 C30 113.1(8) yes
C29 N4 C30 117.4(9) yes
O1 N5 O2 124.2(13) yes
O1 N5 C32 116.5(11) yes
O2 N5 C32 119.3(9) yes
C2 C1 C7 120.0(16) yes
Pd1 C2 C1 110.3(10) yes
Pd1 C2 C3 70.2(8) yes
C1 C2 C3 131.6(19) yes
Pd1 C3 C2 72.6(9) yes
Pd1 C3 C4 74.1(8) yes
C2 C3 C4 122.2(16) yes
Pd1 C4 C3 68.4(10) yes
Pd1 C4 C5 112.2(11) yes
C3 C4 C5 128.0(16) yes
Pd2 C5 C4 105.7(11) yes
Pd2 C5 C6 66.6(9) yes
C4 C5 C6 122.7(14) yes
Pd2 C6 C5 74.5(8) yes
Pd2 C6 C7 71.1(9) yes
C5 C6 C7 121.5(17) yes
Pd2 C7 C1 113.6(12) yes
Pd2 C7 C6 70.2(7) yes
C1 C7 C6 129.1(17) yes
N1 C8 C9 121.2(11) yes
C8 C9 C10 121.7(15) yes
C9 C10 C11 117.6(17) yes
C10 C11 C12 124.0(15) yes
C10 C11 C19 118.1(11) yes
C12 C11 C19 117.9(13) yes
C11 C12 C13 121.2(15) yes
C12 C13 C14 121.9(10) yes
C13 C14 C15 124.2(10) yes
C13 C14 C18 118.6(12) yes
C15 C14 C18 117.2(12) yes
C14 C15 C16 120.6(10) yes
C15 C16 C17 118.9(12) yes
N2 C17 C16 122.1(13) yes
N2 C18 C14 122.2(11) yes
N2 C18 C19 117.6(9) yes
C14 C18 C19 120.2(13) yes
N1 C19 C11 122.6(12) yes
N1 C19 C18 117.2(13) yes
C11 C19 C18 120.2(10) yes
N3 C20 C21 121.2(10) yes
C20 C21 C22 121.2(14) yes
C21 C22 C23 119.8(14) yes
C22 C23 C24 124.3(13) yes
C22 C23 C31 117.2(9) yes
C24 C23 C31 118.5(12) yes
C23 C24 C25 120.6(12) yes
C24 C25 C26 121.8(9) yes
C25 C26 C27 123.9(9) yes
C25 C26 C30 119.0(12) yes
C27 C26 C30 117.2(12) yes
C26 C27 C28 119.6(9) yes
C27 C28 C29 119.2(14) yes
N4 C29 C28 123.8(13) yes
N4 C30 C26 122.8(12) yes
N4 C30 C31 118.0(8) yes
C26 C30 C31 119.2(11) yes
N3 C31 C23 122.2(11) yes
N3 C31 C30 117.0(11) yes
C23 C31 C30 120.7(8) yes
F1 B1 F2 108.2(11) yes
F1 B1 F3 110.4(17) yes
F1 B1 F4 111.2(14) yes
F2 B1 F3 107.5(13) yes
F2 B1 F4 106.9(15) yes
F3 B1 F4 112.4(12) yes
F5 B2 F6 112(2) yes
F5 B2 F7 109(2) yes
F5 B2 F8 108(2) yes
F6 B2 F7 107.4(16) yes
F6 B2 F8 111.2(18) yes
F7 B2 F8 109.3(11) yes
C2 C1 H1A 107.306 no
C2 C1 H1B 107.314 no
C7 C1 H1A 107.318 no
C7 C1 H1B 107.315 no
H1A C1 H1B 106.890 no
Pd1 C2 H2 111.930 no
C1 C2 H2 111.938 no
C3 C2 H2 111.925 no
Pd1 C3 H3 118.631 no
C2 C3 H3 118.631 no
C4 C3 H3 118.635 no
Pd1 C4 H4 113.136 no
C3 C4 H4 113.138 no
C5 C4 H4 113.136 no
Pd2 C5 H5 116.608 no
C4 C5 H5 116.598 no
C6 C5 H5 116.608 no
Pd2 C6 H6 118.942 no
C5 C6 H6 118.946 no
C7 C6 H6 118.933 no
Pd2 C7 H7 112.090 no
C1 C7 H7 112.091 no
C6 C7 H7 112.095 no
N1 C8 H8 119.420 no
C9 C8 H8 119.423 no
C8 C9 H9 119.174 no
C10 C9 H9 119.170 no
C9 C10 H10 121.184 no
C11 C10 H10 121.175 no
C11 C12 H12 119.417 no
C13 C12 H12 119.422 no
C12 C13 H13 119.039 no
C14 C13 H13 119.057 no
C14 C15 H15 119.704 no
C16 C15 H15 119.705 no
C15 C16 H16 120.542 no
C17 C16 H16 120.543 no
N2 C17 H17 118.943 no
C16 C17 H17 118.937 no
N3 C20 H20 119.414 no
C21 C20 H20 119.428 no
C20 C21 H21 119.411 no
C22 C21 H21 119.422 no
C21 C22 H22 120.074 no
C23 C22 H22 120.077 no
C23 C24 H24 119.705 no
C25 C24 H24 119.705 no
C24 C25 H25 119.077 no
C26 C25 H25 119.077 no
C26 C27 H27 120.195 no
C28 C27 H27 120.207 no
C27 C28 H28 120.423 no
C29 C28 H28 120.424 no
N4 C29 H29 118.073 no
C28 C29 H29 118.082 no
N5 C32 H32A 109.477 no
N5 C32 H32B 109.471 no
N5 C32 H32C 109.465 no
H32A C32 H32B 109.475 no
H32A C32 H32C 109.473 no
H32B C32 H32C 109.468 no

loop_
_geom_bond_atom_site_label_1
_geom_bond_atom_site_label_2
_geom_bond_distance
_geom_bond_publ_flag
Pd1 Pd2 2.9025(16) yes
Pd1 N1 2.118(13) yes
Pd1 N2 2.116(7) yes
Pd1 C2 2.126(13) yes
Pd1 C3 2.096(13) yes
Pd1 C4 2.168(17) yes
Pd2 N3 2.117(12) yes
Pd2 N4 2.112(8) yes
Pd2 C5 2.199(16) yes
Pd2 C6 2.094(14) yes
Pd2 C7 2.106(11) yes
F1 B1 1.37(3) yes
F2 B1 1.443(17) yes
F3 B1 1.377(17) yes
F4 B1 1.35(3) yes
F5 B2 1.24(3) yes
F6 B2 1.29(3) yes
F7 B2 1.378(17) yes
F8 B2 1.38(3) yes
O1 N5 1.227(12) yes
O2 N5 1.255(15) yes
N1 C8 1.332(17) yes
N1 C19 1.360(13) yes
N2 C17 1.337(16) yes
N2 C18 1.370(17) yes
N3 C20 1.362(19) yes
N3 C31 1.380(11) yes
N4 C29 1.352(19) yes
N4 C30 1.357(16) yes
N5 C32 1.498(19) yes
C1 C2 1.42(3) yes
C1 C7 1.50(3) yes
C2 C3 1.35(3) yes
C3 C4 1.37(2) yes
C4 C5 1.48(3) yes
C5 C6 1.43(3) yes
C6 C7 1.39(3) yes
C8 C9 1.39(3) yes
C9 C10 1.38(2) yes
C10 C11 1.40(2) yes
C11 C12 1.444(15) yes
C11 C19 1.41(3) yes
C12 C13 1.34(3) yes
C13 C14 1.42(2) yes
C14 C15 1.388(19) yes
C14 C18 1.406(12) yes
C15 C16 1.39(3) yes
C16 C17 1.388(14) yes
C18 C19 1.424(18) yes
C20 C21 1.37(3) yes
C21 C22 1.361(14) yes
C22 C23 1.41(2) yes
C23 C24 1.451(13) yes
C23 C31 1.395(18) yes
C24 C25 1.34(2) yes
C25 C26 1.431(18) yes
C26 C27 1.42(2) yes
C26 C30 1.408(12) yes
C27 C28 1.37(2) yes
C28 C29 1.373(14) yes
C30 C31 1.433(18) yes
C1 H1A 0.990 no
C1 H1B 0.990 no
C2 H2 1.000 no
C3 H3 1.000 no
C4 H4 1.000 no
C5 H5 1.000 no
C6 H6 1.000 no
C7 H7 1.000 no
C8 H8 0.950 no
C9 H9 0.950 no
C10 H10 0.950 no
C12 H12 0.950 no
C13 H13 0.950 no
C15 H15 0.950 no
C16 H16 0.950 no
C17 H17 0.950 no
C20 H20 0.950 no
C21 H21 0.950 no
C22 H22 0.950 no
C24 H24 0.950 no
C25 H25 0.950 no
C27 H27 0.950 no
C28 H28 0.950 no
C29 H29 0.950 no
C32 H32A 0.980 no
C32 H32B 0.980 no
C32 H32C 0.980 no

loop_
_geom_contact_atom_site_label_1
_geom_contact_atom_site_label_2
_geom_contact_distance
_geom_contact_publ_flag
_geom_contact_site_symmetry_2
N1 N3 3.468(17) no .
N1 C10 2.80(3) no .
N1 C20 3.44(2) no .
N2 N4 3.283(17) no .
N2 C15 2.772(13) no .
N2 C30 3.501(17) no .
N3 C19 3.47(2) no .
N3 C22 2.777(19) no .
N4 C17 3.18(2) no .
N4 C27 2.795(12) no .
C1 C4 3.13(3) no .
C1 C5 3.23(3) no .
C2 C5 3.14(3) no .
C2 C6 3.14(3) no .
C3 C6 3.11(3) no .
C3 C7 3.11(3) no .
C4 C7 3.07(3) no .
C8 C11 2.762(16) no .
C8 C18 3.599(15) no .
C8 C20 3.60(3) no .
C9 C19 2.70(3) no .
C10 C21 3.59(3) no .
C11 C14 2.840(19) no .
C11 C21 3.55(3) no .
C11 C22 3.48(3) no .
C12 C18 2.80(3) no .
C12 C22 3.56(3) no .
C13 C19 2.801(14) no .
C13 C23 3.58(3) no .
C13 C24 3.47(3) no .
C14 C17 2.77(2) no .
C15 C26 3.45(3) no .
C16 C18 2.737(18) no .
C16 C27 3.57(2) no .
C16 C28 3.58(3) no .
C17 C29 3.31(3) no .
C17 C30 3.56(2) no .
C18 C30 3.52(2) no .
C18 C31 3.357(19) no .
C19 C20 3.59(3) no .
C19 C31 3.58(2) no .
C20 C23 2.770(13) no .
C21 C31 2.725(19) no .
C23 C26 2.834(19) no .
C24 C30 2.821(19) no .
C25 C31 2.801(12) no .
C26 C29 2.742(19) no .
C28 C30 2.74(2) no .
Pd2 C25 3.411(15) no 2_555
F1 O1 3.363(19) no .
F1 O2 3.402(18) no .
F1 N5 3.028(19) no .
F1 C32 3.10(2) no .
F1 C32 3.23(2) no 2_667
F2 C10 3.528(17) no 2_656
F2 C12 3.33(2) no 2_656
F2 C22 3.46(2) no 2_656
F2 C24 3.325(12) no 1_666
F2 C25 3.379(14) no 1_666
F3 C8 3.164(13) no .
F3 C9 3.543(15) no .
F3 C10 3.50(2) no 2_656
F3 C15 3.576(19) no 2_556
F3 C16 3.473(19) no 2_556
F3 C21 3.23(2) no 2_656
F3 C22 3.419(19) no 2_656
F4 F8 3.560(16) no 2_666
F4 C1 3.39(2) no .
F4 C2 3.356(17) no .
F4 C25 3.511(11) no 1_666
F4 C32 3.010(18) no 2_667
F5 C9 3.44(4) no 2_656
F5 C10 3.11(4) no 2_656
F6 O2 3.26(3) no 1_554
F6 N5 3.33(3) no 1_554
F6 C3 3.217(19) no 2_666
F6 C4 3.29(2) no 1_655
F6 C5 3.24(3) no 1_655
F6 C17 3.59(3) no 1_655
F6 C29 3.51(3) no 1_655
F7 C16 3.29(2) no 1_655
F7 C17 3.17(2) no 1_655
F7 C20 3.13(2) no .
F7 C21 3.27(2) no .
F7 C27 3.48(2) no 2_555
F7 C28 3.409(18) no 2_555
F8 F4 3.560(16) no 2_666
F8 C1 3.405(17) no 2_666
F8 C2 3.449(15) no 2_666
F8 C7 3.41(2) no .
F8 C20 3.567(17) no .
F8 C27 3.349(12) no 2_555
F8 C32 3.32(2) no 1_554
O1 F1 3.363(19) no .
O1 C16 3.434(14) no 2_556
O1 C21 3.505(19) no 2_656
O1 C22 3.33(2) no 2_656
O1 C27 3.520(19) no 2_556
O1 C28 3.23(2) no 1_656
O1 C29 3.38(2) no 1_656
O2 F1 3.402(18) no .
O2 F6 3.26(3) no 1_556
O2 C13 3.343(17) no 1_666
O2 C22 3.521(17) no 2_656
O2 C29 3.54(2) no 1_656
N1 N2 3.400(18) no 2_556
N1 C18 3.432(18) no 2_556
N2 N1 3.400(18) no 2_556
N2 C8 3.57(2) no 2_556
N2 C19 3.480(19) no 2_556
N3 C26 3.48(2) no 2_555
N3 C27 3.29(2) no 2_555
N3 C28 3.57(2) no 2_555
N4 C31 3.587(17) no 2_555
N5 F1 3.028(19) no .
N5 F6 3.33(3) no 1_556
C1 F4 3.39(2) no .
C1 F8 3.405(17) no 2_666
C2 F4 3.356(17) no .
C2 F8 3.449(15) no 2_666
C3 F6 3.217(19) no 2_666
C4 F6 3.29(2) no 1_455
C5 F6 3.24(3) no 1_455
C7 F8 3.41(2) no .
C8 F3 3.164(13) no .
C8 N2 3.57(2) no 2_556
C8 C16 3.40(3) no 2_556
C8 C17 3.36(3) no 2_556
C9 F3 3.543(15) no .
C9 F5 3.44(4) no 2_656
C9 C9 3.60(3) no 2_656
C9 C16 3.60(3) no 2_556
C9 C17 3.33(3) no 2_556
C10 F2 3.528(17) no 2_656
C10 F3 3.50(2) no 2_656
C10 F5 3.11(4) no 2_656
C12 F2 3.33(2) no 2_656
C13 O2 3.343(17) no 1_444
C15 F3 3.576(19) no 2_556
C16 F3 3.473(19) no 2_556
C16 F7 3.29(2) no 1_455
C16 O1 3.434(14) no 2_556
C16 C8 3.40(3) no 2_556
C16 C9 3.60(3) no 2_556
C17 F6 3.59(3) no 1_455
C17 F7 3.17(2) no 1_455
C17 C8 3.36(3) no 2_556
C17 C9 3.33(3) no 2_556
C18 N1 3.432(18) no 2_556
C19 N2 3.480(19) no 2_556
C20 F7 3.13(2) no .
C20 F8 3.567(17) no .
C20 C27 3.41(3) no 2_555
C20 C28 3.46(2) no 2_555
C21 F3 3.23(2) no 2_656
C21 F7 3.27(2) no .
C21 O1 3.505(19) no 2_656
C21 C28 3.53(3) no 2_555
C22 F2 3.46(2) no 2_656
C22 F3 3.419(19) no 2_656
C22 O1 3.33(2) no 2_656
C22 O2 3.521(17) no 2_656
C23 C29 3.41(3) no 2_555
C24 F2 3.325(12) no 1_444
C25 Pd2 3.411(15) no 2_555
C25 F2 3.379(14) no 1_444
C25 F4 3.511(11) no 1_444
C26 N3 3.48(2) no 2_555
C27 F7 3.48(2) no 2_555
C27 F8 3.349(12) no 2_555
C27 O1 3.520(19) no 2_556
C27 N3 3.29(2) no 2_555
C27 C20 3.41(3) no 2_555
C28 F7 3.409(18) no 2_555
C28 O1 3.23(2) no 1_454
C28 N3 3.57(2) no 2_555
C28 C20 3.46(2) no 2_555
C28 C21 3.53(3) no 2_555
C29 F6 3.51(3) no 1_455
C29 O1 3.38(2) no 1_454
C29 O2 3.54(2) no 1_454
C29 C23 3.41(3) no 2_555
C30 C30 3.37(2) no 2_555
C30 C31 3.56(2) no 2_555
C31 N4 3.587(17) no 2_555
C31 C30 3.56(2) no 2_555
C32 F1 3.10(2) no .
C32 F1 3.23(2) no 2_667
C32 F4 3.010(18) no 2_667
C32 F8 3.32(2) no 1_556
Pd1 H1A 3.0231 no .
Pd1 H8 3.2130 no .
Pd1 H17 3.2162 no .
Pd2 H1A 3.1680 no .
Pd2 H20 3.2696 no .
Pd2 H29 3.2393 no .
O1 H32A 2.8288 no .
O1 H32B 2.4062 no .
O1 H32C 3.0432 no .
O2 H32A 2.7685 no .
O2 H32B 3.1460 no .
O2 H32C 2.5384 no .
N1 H1A 3.3020 no .
N1 H2 3.4469 no .
N1 H9 3.2147 no .
N1 H20 3.5453 no .
N2 H4 3.5989 no .
N2 H16 3.2352 no .
N3 H1A 3.4788 no .
N3 H21 3.2267 no .
N4 H5 3.4218 no .
N4 H17 3.2854 no .
N4 H28 3.2513 no .
C1 H3 3.3369 no .
C1 H6 3.4214 no .
C1 H8 3.4010 no .
C1 H20 3.3394 no .
C2 H4 3.2165 no .
C2 H7 3.3685 no .
C2 H8 3.1347 no .
C3 H1A 3.2034 no .
C3 H1B 3.0207 no .
C3 H5 3.3726 no .
C4 H2 3.2115 no .
C4 H6 3.4094 no .
C4 H17 3.2917 no .
C5 H3 3.3855 no .
C5 H7 3.2937 no .
C5 H29 3.1915 no .
C6 H1A 3.3085 no .
C6 H1B 3.0808 no .
C6 H4 3.3732 no .
C7 H2 3.3824 no .
C7 H5 3.3239 no .
C7 H20 3.3557 no .
C8 H1A 3.1902 no .
C8 H2 3.4161 no .
C8 H10 3.2802 no .
C8 H20 3.4659 no .
C10 H8 3.2683 no .
C10 H12 2.7141 no .
C10 H21 3.5168 no .
C11 H9 3.2413 no .
C11 H13 3.2832 no .
C12 H10 2.7258 no .
C12 H22 3.5859 no .
C13 H15 2.6793 no .
C14 H12 3.2677 no .
C14 H16 3.2696 no .
C15 H13 2.6795 no .
C15 H17 3.2442 no .
C17 H15 3.2493 no .
C17 H29 3.5547 no .
C18 H13 3.2830 no .
C18 H15 3.2507 no .
C18 H17 3.1890 no .
C19 H8 3.1775 no .
C19 H10 3.2798 no .
C19 H12 3.3029 no .
C20 H1A 3.2176 no .
C20 H22 3.2314 no .
C22 H20 3.2259 no .
C22 H24 2.7355 no .
C23 H21 3.2548 no .
C23 H25 3.2822 no .
C24 H13 3.4904 no .
C24 H22 2.7276 no .
C25 H27 2.7217 no .
C26 H24 3.2780 no .
C26 H28 3.2785 no .
C27 H16 3.5548 no .
C27 H25 2.7075 no .
C27 H29 3.2144 no .
C28 H16 3.4395 no .
C29 H5 3.3488 no .
C29 H17 3.1608 no .
C29 H27 3.2278 no .
C30 H25 3.2982 no .
C30 H27 3.2808 no .
C30 H29 3.1698 no .
C31 H20 3.2147 no .
C31 H22 3.2588 no .
C31 H24 3.3021 no .
H1A H2 2.3066 no .
H1A H7 2.3870 no .
H1A H8 2.7318 no .
H1A H20 2.5318 no .
H1B H2 2.2427 no .
H1B H7 2.3180 no .
H2 H3 2.2053 no .
H2 H8 2.7478 no .
H3 H4 2.2505 no .
H4 H5 2.3256 no .
H4 H17 2.9400 no .
H5 H6 2.3648 no .
H5 H29 2.6520 no .
H6 H7 2.2549 no .
H7 H20 3.2625 no .
H8 H9 2.3188 no .
H8 H20 3.5889 no .
H9 H10 2.3382 no .
H10 H12 2.5879 no .
H12 H13 2.2709 no .
H12 H22 3.5394 no .
H13 H15 2.5306 no .
H13 H24 3.4650 no .
H15 H16 2.3410 no .
H16 H17 2.3312 no .
H17 H29 3.1508 no .
H20 H21 2.3007 no .
H21 H22 2.3039 no .
H22 H24 2.5949 no .
H24 H25 2.2731 no .
H25 H27 2.5692 no .
H27 H28 2.3299 no .
H28 H29 2.3015 no .
Pd2 H25 3.4007 no 2_555
F1 H13 3.1963 no 1_666
F1 H15 3.5601 no 1_666
F1 H15 3.0292 no 2_556
F1 H22 3.0904 no 2_656
F1 H25 3.1170 no 1_666
F1 H32A 3.4040 no 2_667
F1 H32B 3.0296 no .
F1 H32B 2.8375 no 2_667
F1 H32C 2.7796 no .
F1 H32C 2.9427 no 2_667
F2 H6 2.6518 no 2_666
F2 H10 2.9209 no 2_656
F2 H12 2.6377 no 2_656
F2 H22 2.7147 no 2_656
F2 H24 2.6561 no 1_666
F2 H25 2.7646 no 1_666
F3 H2 3.5377 no .
F3 H8 2.3542 no .
F3 H9 3.1205 no .
F3 H10 3.0186 no 2_656
F3 H15 3.3378 no 2_556
F3 H16 3.1266 no 2_556
F3 H21 2.5277 no 2_656
F3 H22 2.9310 no 2_656
F4 H1A 3.2981 no .
F4 H1B 2.9046 no .
F4 H2 2.5838 no .
F4 H6 3.0595 no 2_666
F4 H7 2.8838 no 2_666
F4 H8 3.3862 no .
F4 H25 2.5753 no 1_666
F4 H32A 2.4910 no 2_667
F4 H32B 3.0106 no 2_667
F4 H32C 3.0452 no 2_667
F5 H1A 3.3492 no .
F5 H1B 3.5590 no 2_666
F5 H4 3.2312 no 1_655
F5 H9 3.1634 no 2_656
F5 H10 2.5622 no 2_656
F5 H17 2.8957 no 1_655
F5 H20 2.8485 no .
F6 H3 3.0136 no 2_666
F6 H4 2.6206 no 1_655
F6 H5 2.5757 no 1_655
F6 H17 2.6710 no 1_655
F6 H29 2.7822 no 1_655
F6 H32A 3.2088 no 1_554
F7 H16 2.7422 no 1_655
F7 H17 2.4741 no 1_655
F7 H20 2.6688 no .
F7 H21 2.9700 no .
F7 H27 2.9376 no 2_555
F7 H28 3.5462 no 1_655
F7 H28 2.7776 no 2_555
F7 H29 3.3912 no 1_655
F8 H1A 3.4274 no .
F8 H1B 2.6483 no 2_666
F8 H2 3.4099 no 2_666
F8 H7 2.5728 no .
F8 H20 2.8429 no .
F8 H27 2.4610 no 2_555
F8 H32A 2.4555 no 1_554
O1 H15 3.4292 no 2_556
O1 H16 2.6531 no 2_556
O1 H21 3.3402 no 2_656
O1 H22 3.0142 no 2_656
O1 H27 3.1160 no 2_556
O1 H28 2.5498 no 1_656
O1 H28 3.4460 no 2_556
O1 H29 2.8344 no 1_656
O2 H3 2.9532 no 2_667
O2 H5 2.9885 no 1_656
O2 H12 3.1645 no 1_666
O2 H13 2.5913 no 1_666
O2 H22 2.9517 no 2_656
O2 H24 3.3598 no 2_656
O2 H29 2.6814 no 1_656
N3 H27 3.4857 no 2_555
N5 H3 3.5633 no 2_667
N5 H13 3.1470 no 1_666
N5 H22 3.1761 no 2_656
N5 H27 3.4466 no 2_556
N5 H28 3.5330 no 1_656
N5 H29 3.0012 no 1_656
C1 H1B 3.2384 no 2_666
C1 H7 3.3343 no 2_666
C2 H32A 3.1426 no 2_667
C3 H5 3.3864 no 2_566
C3 H32A 3.4788 no 2_667
C4 H4 3.2397 no 2_566
C4 H5 3.5143 no 2_566
C5 H3 3.5812 no 2_566
C5 H4 3.2336 no 2_566
C6 H25 3.3260 no 2_555
C7 H1B 3.0687 no 2_666
C7 H25 3.5111 no 2_555
C8 H9 3.5750 no 2_656
C9 H9 2.9683 no 2_656
C9 H17 3.2885 no 2_556
C9 H21 3.4971 no 2_656
C10 H17 3.4439 no 2_556
C12 H3 2.9701 no 2_556
C13 H3 3.0175 no 2_556
C13 H32C 3.0566 no 1_444
C14 H32C 3.5271 no 1_444
C15 H8 3.4046 no 2_556
C15 H32B 3.1327 no 2_556
C15 H32C 3.2799 no 1_444
C16 H8 3.3014 no 2_556
C16 H21 3.5790 no 1_455
C17 H9 3.5712 no 2_556
C20 H27 3.4030 no 2_555
C20 H28 3.4543 no 2_555
C21 H9 3.4119 no 2_656
C21 H16 3.5574 no 1_655
C21 H28 3.3041 no 2_555
C22 H28 3.5748 no 2_555
C23 H29 3.5212 no 2_555
C24 H6 3.5277 no 2_555
C25 H6 3.3145 no 2_555
C25 H32B 3.5167 no 2_556
C27 H20 3.5811 no 2_555
C27 H32B 3.2708 no 2_556
C28 H28 3.5997 no 2_455
C32 H2 3.0994 no 2_667
C32 H3 3.5065 no 2_667
C32 H13 3.0654 no 1_666
C32 H15 3.5342 no 1_666
C32 H15 3.2601 no 2_556
C32 H27 3.0921 no 2_556
B1 H2 3.4970 no .
B1 H6 3.4510 no 2_666
B1 H8 3.3682 no .
B1 H10 3.4451 no 2_656
B1 H15 3.5876 no 2_556
B1 H22 3.0873 no 2_656
B1 H25 2.9747 no 1_666
B1 H32A 3.4533 no 2_667
B1 H32B 3.4683 no 2_667
B1 H32C 3.4526 no 2_667
B2 H1B 3.5532 no 2_666
B2 H4 3.4287 no 1_655
B2 H17 2.8268 no 1_655
B2 H20 2.9507 no .
B2 H27 3.2192 no 2_555
B2 H32A 3.3270 no 1_554
H1A F4 3.2981 no .
H1A F5 3.3492 no .
H1A F8 3.4274 no .
H1A H1B 3.4632 no 2_666
H1A H7 3.5868 no 2_666
H1B F4 2.9046 no .
H1B F5 3.5590 no 2_666
H1B F8 2.6483 no 2_666
H1B C1 3.2384 no 2_666
H1B C7 3.0687 no 2_666
H1B B2 3.5532 no 2_666
H1B H1A 3.4632 no 2_666
H1B H1B 2.6349 no 2_666
H1B H7 2.3683 no 2_666
H1B H32A 3.3924 no 2_667
H2 F3 3.5377 no .
H2 F4 2.5838 no .
H2 F8 3.4099 no 2_666
H2 C32 3.0994 no 2_667
H2 B1 3.4970 no .
H2 H13 3.5806 no 2_556
H2 H32A 2.4619 no 2_667
H2 H32C 2.8782 no 2_667
H3 F6 3.0136 no 2_666
H3 O2 2.9532 no 2_667
H3 N5 3.5633 no 2_667
H3 C5 3.5812 no 2_566
H3 C12 2.9701 no 2_556
H3 C13 3.0175 no 2_556
H3 C32 3.5065 no 2_667
H3 H5 2.8025 no 2_566
H3 H12 2.9248 no 2_556
H3 H13 3.0129 no 2_556
H3 H32A 3.1174 no 2_667
H3 H32C 3.3588 no 2_667
H4 F5 3.2312 no 1_455
H4 F6 2.6206 no 1_455
H4 C4 3.2397 no 2_566
H4 C5 3.2336 no 2_566
H4 B2 3.4287 no 1_455
H4 H4 3.0726 no 2_566
H4 H5 3.0694 no 2_566
H5 F6 2.5757 no 1_455
H5 O2 2.9885 no 1_454
H5 C3 3.3864 no 2_566
H5 C4 3.5143 no 2_566
H5 H3 2.8025 no 2_566
H5 H4 3.0694 no 2_566
H5 H12 3.4869 no 1_565
H6 F2 2.6518 no 2_666
H6 F4 3.0595 no 2_666
H6 C24 3.5277 no 2_555
H6 C25 3.3145 no 2_555
H6 B1 3.4510 no 2_666
H6 H10 3.3290 no 1_565
H6 H12 3.0810 no 1_565
H6 H24 3.2325 no 2_555
H6 H25 2.7896 no 2_555
H7 F4 2.8838 no 2_666
H7 F8 2.5728 no .
H7 C1 3.3343 no 2_666
H7 H1A 3.5868 no 2_666
H7 H1B 2.3683 no 2_666
H7 H25 2.9992 no 2_555
H7 H27 3.4532 no 2_555
H8 F3 2.3542 no .
H8 F4 3.3862 no .
H8 C15 3.4046 no 2_556
H8 C16 3.3014 no 2_556
H8 B1 3.3682 no .
H8 H16 3.5126 no 2_556
H9 F3 3.1205 no .
H9 F5 3.1634 no 2_656
H9 C8 3.5750 no 2_656
H9 C9 2.9683 no 2_656
H9 C17 3.5712 no 2_556
H9 C21 3.4119 no 2_656
H9 H9 2.5475 no 2_656
H9 H16 3.4486 no 2_556
H9 H17 3.4218 no 2_556
H9 H20 3.3672 no 2_656
H9 H21 2.6479 no 2_656
H10 F2 2.9209 no 2_656
H10 F3 3.0186 no 2_656
H10 F5 2.5622 no 2_656
H10 B1 3.4451 no 2_656
H10 H6 3.3290 no 1_545
H12 F2 2.6377 no 2_656
H12 O2 3.1645 no 1_444
H12 H3 2.9248 no 2_556
H12 H5 3.4869 no 1_545
H12 H6 3.0810 no 1_545
H12 H24 3.4986 no 2_545
H13 F1 3.1963 no 1_444
H13 O2 2.5913 no 1_444
H13 N5 3.1470 no 1_444
H13 C32 3.0654 no 1_444
H13 H2 3.5806 no 2_556
H13 H3 3.0129 no 2_556
H13 H32A 3.5149 no 1_444
H13 H32C 2.3058 no 1_444
H15 F1 3.5601 no 1_444
H15 F1 3.0292 no 2_556
H15 F3 3.3378 no 2_556
H15 O1 3.4292 no 2_556
H15 C32 3.5342 no 1_444
H15 C32 3.2601 no 2_556
H15 B1 3.5876 no 2_556
H15 H32B 2.3686 no 2_556
H15 H32C 2.5808 no 1_444
H15 H32C 3.5765 no 2_556
H16 F3 3.1266 no 2_556
H16 F7 2.7422 no 1_455
H16 O1 2.6531 no 2_556
H16 C21 3.5574 no 1_455
H16 H8 3.5126 no 2_556
H16 H9 3.4486 no 2_556
H16 H21 2.8047 no 1_455
H16 H32B 3.4203 no 2_556
H17 F5 2.8957 no 1_455
H17 F6 2.6710 no 1_455
H17 F7 2.4741 no 1_455
H17 C9 3.2885 no 2_556
H17 C10 3.4439 no 2_556
H17 B2 2.8268 no 1_455
H17 H9 3.4218 no 2_556
H20 F5 2.8485 no .
H20 F7 2.6688 no .
H20 F8 2.8429 no .
H20 C27 3.5811 no 2_555
H20 B2 2.9507 no .
H20 H9 3.3672 no 2_656
H20 H27 3.3096 no 2_555
H21 F3 2.5277 no 2_656
H21 F7 2.9700 no .
H21 O1 3.3402 no 2_656
H21 C9 3.4971 no 2_656
H21 C16 3.5790 no 1_655
H21 H9 2.6479 no 2_656
H21 H16 2.8047 no 1_655
H21 H28 3.5238 no 2_555
H22 F1 3.0904 no 2_656
H22 F2 2.7147 no 2_656
H22 F3 2.9310 no 2_656
H22 O1 3.0142 no 2_656
H22 O2 2.9517 no 2_656
H22 N5 3.1761 no 2_656
H22 B1 3.0873 no 2_656
H24 F2 2.6561 no 1_444
H24 O2 3.3598 no 2_656
H24 H6 3.2325 no 2_555
H24 H12 3.4986 no 2_545
H25 Pd2 3.4007 no 2_555
H25 F1 3.1170 no 1_444
H25 F2 2.7646 no 1_444
H25 F4 2.5753 no 1_444
H25 C6 3.3260 no 2_555
H25 C7 3.5111 no 2_555
H25 B1 2.9747 no 1_444
H25 H6 2.7896 no 2_555
H25 H7 2.9992 no 2_555
H25 H32A 3.3760 no 2_556
H25 H32B 3.0487 no 2_556
H27 F7 2.9376 no 2_555
H27 F8 2.4610 no 2_555
H27 O1 3.1160 no 2_556
H27 N3 3.4857 no 2_555
H27 N5 3.4466 no 2_556
H27 C20 3.4030 no 2_555
H27 C32 3.0921 no 2_556
H27 B2 3.2192 no 2_555
H27 H7 3.4532 no 2_555
H27 H20 3.3096 no 2_555
H27 H32A 2.7791 no 2_556
H27 H32B 2.7523 no 2_556
H28 F7 3.5462 no 1_455
H28 F7 2.7776 no 2_555
H28 O1 2.5498 no 1_454
H28 O1 3.4460 no 2_556
H28 N5 3.5330 no 1_454
H28 C20 3.4543 no 2_555
H28 C21 3.3041 no 2_555
H28 C22 3.5748 no 2_555
H28 C28 3.5997 no 2_455
H28 H21 3.5238 no 2_555
H28 H28 2.8666 no 2_455
H29 F6 2.7822 no 1_455
H29 F7 3.3912 no 1_455
H29 O1 2.8344 no 1_454
H29 O2 2.6814 no 1_454
H29 N5 3.0012 no 1_454
H29 C23 3.5212 no 2_555
H32A F1 3.4040 no 2_667
H32A F4 2.4910 no 2_667
H32A F6 3.2088 no 1_556
H32A F8 2.4555 no 1_556
H32A C2 3.1426 no 2_667
H32A C3 3.4788 no 2_667
H32A B1 3.4533 no 2_667
H32A B2 3.3270 no 1_556
H32A H1B 3.3924 no 2_667
H32A H2 2.4619 no 2_667
H32A H3 3.1174 no 2_667
H32A H13 3.5149 no 1_666
H32A H25 3.3760 no 2_556
H32A H27 2.7791 no 2_556
H32B F1 3.0296 no .
H32B F1 2.8375 no 2_667
H32B F4 3.0106 no 2_667
H32B C15 3.1327 no 2_556
H32B C25 3.5167 no 2_556
H32B C27 3.2708 no 2_556
H32B B1 3.4683 no 2_667
H32B H15 2.3686 no 2_556
H32B H16 3.4203 no 2_556
H32B H25 3.0487 no 2_556
H32B H27 2.7523 no 2_556
H32B H32C 3.5029 no 2_667
H32C F1 2.7796 no .
H32C F1 2.9427 no 2_667
H32C F4 3.0452 no 2_667
H32C C13 3.0566 no 1_666
H32C C14 3.5271 no 1_666
H32C C15 3.2799 no 1_666
H32C B1 3.4526 no 2_667
H32C H2 2.8782 no 2_667
H32C H3 3.3588 no 2_667
H32C H13 2.3058 no 1_666
H32C H15 2.5808 no 1_666
H32C H15 3.5765 no 2_556
H32C H32B 3.5029 no 2_667

loop_
_geom_torsion_atom_site_label_1
_geom_torsion_atom_site_label_2
_geom_torsion_atom_site_label_3
_geom_torsion_atom_site_label_4
_geom_torsion
_geom_torsion_publ_flag
Pd2 Pd1 N1 C8 97.3(9) no
Pd2 Pd1 N1 C19 -76.8(8) no
N1 Pd1 Pd2 N3 8.7(3) no
N1 Pd1 Pd2 N4 87.9(3) no
N1 Pd1 Pd2 C5 -172.0(3) no
N1 Pd1 Pd2 C6 -139.0(3) no
N1 Pd1 Pd2 C7 -101.3(3) no
Pd2 Pd1 N2 C17 -76.3(9) no
Pd2 Pd1 N2 C18 97.0(7) no
N2 Pd1 Pd2 N3 -68.9(3) no
N2 Pd1 Pd2 N4 10.3(3) no
N2 Pd1 Pd2 C5 110.4(3) no
N2 Pd1 Pd2 C6 143.5(3) no
N2 Pd1 Pd2 C7 -178.9(3) no
Pd2 Pd1 C2 C1 -28.9(10) no
Pd2 Pd1 C2 C3 99.3(8) no
C2 Pd1 Pd2 N3 112.9(5) no
C2 Pd1 Pd2 N4 -167.9(5) no
C2 Pd1 Pd2 C5 -67.8(5) no
C2 Pd1 Pd2 C6 -34.8(5) no
C2 Pd1 Pd2 C7 2.9(5) no
Pd2 Pd1 C3 C2 -80.1(6) no
Pd2 Pd1 C3 C4 51.9(7) no
C3 Pd1 Pd2 N3 149.6(6) no
C3 Pd1 Pd2 N4 -131.2(6) no
C3 Pd1 Pd2 C5 -31.1(6) no
C3 Pd1 Pd2 C6 2.0(6) no
C3 Pd1 Pd2 C7 39.6(6) no
Pd2 Pd1 C4 C3 -123.2(8) no
Pd2 Pd1 C4 C5 0.5(6) no
C4 Pd1 Pd2 N3 -179.7(4) no
C4 Pd1 Pd2 N4 -100.5(4) no
C4 Pd1 Pd2 C5 -0.3(4) no
C4 Pd1 Pd2 C6 32.7(4) no
C4 Pd1 Pd2 C7 70.3(4) no
N1 Pd1 N2 C17 178.8(10) no
N1 Pd1 N2 C18 -7.9(7) no
N2 Pd1 N1 C8 -177.9(11) no
N2 Pd1 N1 C19 7.9(7) no
N1 Pd1 C2 C1 74.7(11) no
N1 Pd1 C2 C3 -157.1(7) no
C2 Pd1 N1 C8 7.8(12) no
C2 Pd1 N1 C19 -166.3(9) no
N1 Pd1 C3 C2 34.2(13) no
N1 Pd1 C3 C4 166.2(6) no
C3 Pd1 N1 C8 -12.7(15) no
C3 Pd1 N1 C19 173.1(9) no
N2 Pd1 C3 C2 -169.6(6) no
N2 Pd1 C3 C4 -37.5(14) no
C3 Pd1 N2 C17 14.8(15) no
C3 Pd1 N2 C18 -172.0(9) no
N2 Pd1 C4 C3 156.4(6) no
N2 Pd1 C4 C5 -79.9(9) no
C4 Pd1 N2 C17 -8.3(11) no
C4 Pd1 N2 C18 165.0(8) no
C2 Pd1 C3 C2 0.0(9) no
C2 Pd1 C3 C4 132.0(15) no
C3 Pd1 C2 C1 -128.2(18) no
C3 Pd1 C2 C3 0.0(8) no
C2 Pd1 C4 C3 -29.1(8) no
C2 Pd1 C4 C5 94.5(10) no
C4 Pd1 C2 C1 -98.9(12) no
C4 Pd1 C2 C3 29.4(8) no
C3 Pd1 C4 C3 0.0(9) no
C3 Pd1 C4 C5 123.6(15) no
C4 Pd1 C3 C2 -132.0(15) no
C4 Pd1 C3 C4 0.0(9) no
Pd1 Pd2 N3 C20 -76.9(10) no
Pd1 Pd2 N3 C31 100.5(7) no
Pd1 Pd2 N4 C29 95.4(10) no
Pd1 Pd2 N4 C30 -89.0(7) no
Pd1 Pd2 C5 C4 0.5(6) no
Pd1 Pd2 C5 C6 119.8(6) no
Pd1 Pd2 C6 C5 -55.8(6) no
Pd1 Pd2 C6 C7 76.1(7) no
Pd1 Pd2 C7 C1 22.1(9) no
Pd1 Pd2 C7 C6 -103.0(7) no
N3 Pd2 N4 C29 -176.0(11) no
N3 Pd2 N4 C30 -0.4(8) no
N4 Pd2 N3 C20 -179.0(11) no
N4 Pd2 N3 C31 -1.6(7) no
N3 Pd2 C6 C5 -152.6(8) no
N3 Pd2 C6 C7 -20.8(16) no
C6 Pd2 N3 C20 20.7(17) no
C6 Pd2 N3 C31 -162.0(10) no
N3 Pd2 C7 C1 -66.7(11) no
N3 Pd2 C7 C6 168.3(6) no
C7 Pd2 N3 C20 7.0(12) no
C7 Pd2 N3 C31 -175.6(8) no
N4 Pd2 C5 C4 99.1(7) no
N4 Pd2 C5 C6 -141.6(6) no
C5 Pd2 N4 C29 21.2(11) no
C5 Pd2 N4 C30 -163.2(8) no
N4 Pd2 C6 C5 53.3(11) no
N4 Pd2 C6 C7 -174.8(5) no
C6 Pd2 N4 C29 -9.9(14) no
C6 Pd2 N4 C30 165.7(9) no
C5 Pd2 C6 C5 0.0(7) no
C5 Pd2 C6 C7 131.8(13) no
C6 Pd2 C5 C4 -119.4(12) no
C6 Pd2 C5 C6 0.0(8) no
C5 Pd2 C7 C1 95.2(11) no
C5 Pd2 C7 C6 -29.9(7) no
C7 Pd2 C5 C4 -89.6(9) no
C7 Pd2 C5 C6 29.8(7) no
C6 Pd2 C7 C1 125.1(17) no
C6 Pd2 C7 C6 0.0(9) no
C7 Pd2 C6 C5 -131.8(14) no
C7 Pd2 C6 C7 0.0(9) no
Pd1 N1 C8 C9 -174.4(9) no
Pd1 N1 C19 C11 172.5(10) no
Pd1 N1 C19 C18 -6.8(16) no
C8 N1 C19 C11 -2(3) no
C8 N1 C19 C18 178.5(13) no
C19 N1 C8 C9 -1(3) no
Pd1 N2 C17 C16 174.5(8) no
Pd1 N2 C18 C14 -172.8(9) no
Pd1 N2 C18 C19 7.0(14) no
C17 N2 C18 C14 1.1(19) no
C17 N2 C18 C19 -179.0(12) no
C18 N2 C17 C16 2(2) no
Pd2 N3 C20 C21 174.0(9) no
Pd2 N3 C31 C23 -177.1(8) no
Pd2 N3 C31 C30 3.4(14) no
C20 N3 C31 C23 0.6(19) no
C20 N3 C31 C30 -178.9(12) no
C31 N3 C20 C21 -3(2) no
Pd2 N4 C29 C28 176.2(9) no
Pd2 N4 C30 C26 -178.2(9) no
Pd2 N4 C30 C31 2.5(15) no
C29 N4 C30 C26 -2(2) no
C29 N4 C30 C31 178.6(12) no
C30 N4 C29 C28 1(3) no
C2 C1 C7 Pd2 -58.0(18) no
C2 C1 C7 C6 25(3) no
C7 C1 C2 Pd1 60.3(19) no
C7 C1 C2 C3 -21(3) no
Pd1 C2 C3 Pd1 0.00(4) no
Pd1 C2 C3 C4 -57.5(13) no
C1 C2 C3 Pd1 100.0(14) no
C1 C2 C3 C4 42(3) no
Pd1 C3 C4 Pd1 0.00(4) no
Pd1 C3 C4 C5 -101.9(14) no
C2 C3 C4 Pd1 56.8(15) no
C2 C3 C4 C5 -45(3) no
Pd1 C4 C5 Pd2 -0.6(10) no
Pd1 C4 C5 C6 -72.6(11) no
C3 C4 C5 Pd2 78.6(16) no
C3 C4 C5 C6 7(3) no
Pd2 C5 C6 Pd2 0.00(3) no
Pd2 C5 C6 C7 -55.7(9) no
C4 C5 C6 Pd2 94.2(13) no
C4 C5 C6 C7 38.5(18) no
Pd2 C6 C7 Pd2 0.00(4) no
Pd2 C6 C7 C1 -104.8(14) no
C5 C6 C7 Pd2 57.3(11) no
C5 C6 C7 C1 -47.5(18) no
N1 C8 C9 C10 2(3) no
C8 C9 C10 C11 -1(3) no
C9 C10 C11 C12 179.3(15) no
C9 C10 C11 C19 -2(3) no
C10 C11 C12 C13 177.3(15) no
C10 C11 C19 N1 4(3) no
C10 C11 C19 C18 -177.3(14) no
C12 C11 C19 N1 -177.6(14) no
C12 C11 C19 C18 2(3) no
C19 C11 C12 C13 -1(3) no
C11 C12 C13 C14 -1(3) no
C12 C13 C14 C15 -178.0(15) no
C12 C13 C14 C18 3(3) no
C13 C14 C15 C16 -179.1(14) no
C13 C14 C18 N2 177.3(13) no
C13 C14 C18 C19 -3(2) no
C15 C14 C18 N2 -2(2) no
C15 C14 C18 C19 178.2(12) no
C18 C14 C15 C16 0(2) no
C14 C15 C16 C17 2(3) no
C15 C16 C17 N2 -3(3) no
N2 C18 C19 N1 -0(2) no
N2 C18 C19 C11 -179.5(12) no
C14 C18 C19 N1 179.7(12) no
C14 C18 C19 C11 0(2) no
N3 C20 C21 C22 3(3) no
C20 C21 C22 C23 -1(3) no
C21 C22 C23 C24 178.8(14) no
C21 C22 C23 C31 -2(3) no
C22 C23 C24 C25 -178.7(14) no
C22 C23 C31 N3 2(2) no
C22 C23 C31 C30 -178.7(12) no
C24 C23 C31 N3 -178.7(12) no
C24 C23 C31 C30 1(2) no
C31 C23 C24 C25 2(2) no
C23 C24 C25 C26 -2(3) no
C24 C25 C26 C27 -178.0(13) no
C24 C25 C26 C30 0(3) no
C25 C26 C27 C28 178.9(13) no
C25 C26 C30 N4 -177.0(12) no
C25 C26 C30 C31 2(2) no
C27 C26 C30 N4 2(2) no
C27 C26 C30 C31 -179.2(12) no
C30 C26 C27 C28 0(2) no
C26 C27 C28 C29 -2(3) no
C27 C28 C29 N4 1(3) no
N4 C30 C31 N3 -4.1(19) no
N4 C30 C31 C23 176.5(11) no
C26 C30 C31 N3 176.6(12) no
C26 C30 C31 C23 -3(2) no
